data_7123911
loop_
_publ_author_name
'Guo, Yuanyuan'
'McNulty, Jason A.'
'Mica, Natalie'
'Samuel, Ifor D. W.'
'Slawin, Alexandra'
'Buehl, Michael'
'Lightfoot, Philip'

_publ_section_title
;
 Structure-directing effects in (110)-layered hybrid perovskites
 containing two distinct organic moieties
;
_journal_name_full 'Chemical Communications'
_journal_paper_doi 10.1039/C9CC04964A
_journal_year 2019
_chemical_formula_moiety 'Pb0  Br0  N2  C0  H1'
_chemical_formula_sum 'C4 H11 Br4 N5 Pb'
_chemical_formula_weight 656.01
_space_group_crystal_system triclinic
_space_group_IT_number 2
_space_group_name_Hall '-P 1'
_space_group_name_H-M_alt 'P -1'
_symmetry_space_group_name_Hall '-P 1'
_symmetry_space_group_name_H-M 'P -1'
_atom_sites_solution_hydrogens geom
_audit_creation_method SHELXL-2018/3
_audit_update_record
;
2019-05-21 deposited with the CCDC.    2019-07-24 downloaded from the CCDC.
;
_cell_angle_alpha 95.127(2)
_cell_angle_beta 93.490(2)
_cell_angle_gamma 92.402(2)
_cell_formula_units_Z 2
_cell_length_a 6.0602(16)
_cell_length_b 9.3286(2)
_cell_length_c 12.8673(3)
_cell_measurement_reflns_used 13257
_cell_measurement_temperature 93(2)
_cell_measurement_theta_max 27.987
_cell_measurement_theta_min 2.175
_cell_volume 722.35(19)
_computing_molecular_graphics 'Ortep for Windows (Farrugia, 2012)'
_computing_publication_material 'WinGX publication routines (Farrugia, 2012)'
_computing_structure_refinement 'SHELXL-2018/3 (Sheldrick, 2018)'
_diffrn_ambient_temperature 93(2)
_diffrn_measured_fraction_theta_full 0.999
_diffrn_measured_fraction_theta_max 0.999
_diffrn_measurement_device_type 'dtrek-CrysAlisPro-abstract goniometer imported rigaku-d*trek images'
_diffrn_radiation_type MoK\a
_diffrn_radiation_wavelength 0.71075
_diffrn_reflns_av_R_equivalents 0.0362
_diffrn_reflns_av_unetI/netI 0.0159
_diffrn_reflns_Laue_measured_fraction_full 0.999
_diffrn_reflns_Laue_measured_fraction_max 0.999
_diffrn_reflns_limit_h_max 7
_diffrn_reflns_limit_h_min -7
_diffrn_reflns_limit_k_max 11
_diffrn_reflns_limit_k_min -11
_diffrn_reflns_limit_l_max 15
_diffrn_reflns_limit_l_min -15
_diffrn_reflns_number 15685
_diffrn_reflns_point_group_measured_fraction_full 0.999
_diffrn_reflns_point_group_measured_fraction_max 0.999
_diffrn_reflns_theta_full 24.993
_diffrn_reflns_theta_max 24.993
_diffrn_reflns_theta_min 2.590
_diffrn_source 'Fine-Focus Sealed X-ray Tube'
_exptl_absorpt_coefficient_mu 22.718
_exptl_absorpt_correction_T_max 0.17222
_exptl_absorpt_correction_T_min 0.14880
_exptl_absorpt_correction_type multi-scan
_exptl_crystal_colour Colorless
_exptl_crystal_density_diffrn 3.016
_exptl_crystal_density_method 'not measured'
_exptl_crystal_description Platelet
_exptl_crystal_F_000 584
_exptl_crystal_size_max 0.150
_exptl_crystal_size_mid 0.100
_exptl_crystal_size_min 0.020
_refine_diff_density_max 2.231
_refine_diff_density_min -1.575
_refine_diff_density_rms 0.201
_refine_ls_extinction_method none
_refine_ls_goodness_of_fit_ref 1.077
_refine_ls_hydrogen_treatment constr
_refine_ls_matrix_type full
_refine_ls_number_parameters 140
_refine_ls_number_reflns 2539
_refine_ls_number_restraints 9
_refine_ls_restrained_S_all 1.143
_refine_ls_R_factor_all 0.0264
_refine_ls_R_factor_gt 0.0256
_refine_ls_shift/su_max 0.003
_refine_ls_shift/su_mean 0.000
_refine_ls_structure_factor_coef Fsqd
_refine_ls_weighting_details 'w=1/[\s^2^(Fo^2^)+(0.0458P)^2^+3.7621P] where P=(Fo^2^+2Fc^2^)/3'
_refine_ls_weighting_scheme calc
_refine_ls_wR_factor_gt 0.0717
_refine_ls_wR_factor_ref 0.0720
_reflns_Friedel_coverage 0.000
_reflns_number_gt 2422
_reflns_number_total 2539
_reflns_threshold_expression 'I > 2\s(I)'
_cod_data_source_file c9cc04964a2.cif
_cod_data_source_block shelx
_cod_depositor_comments
;
The following automatic conversions were performed:

'_exptl_absorpt_correction_type' value 'Multi-scan' changed to
'multi-scan' according to
/home/data/users/saulius/crontab/automatic-downloads/rss-feeds/RSC/lib/dictionaries/cif_core.dic
dictionary named 'cif_core.dic' version 2.4.2 from 2011-04-26.

Automatic conversion script
Id: cif_fix_values 4973 2017-02-22 13:04:09Z antanas 
;
_cod_database_code 7123911
_shelx_shelxl_version_number 2018/3
_shelx_space_group_comment
;
The symmetry employed for this shelxl refinement is uniquely defined
by the following loop, which should always be used as a source of
symmetry information in preference to the above space-group names.
They are only intended as comments.
;

loop_
_space_group_symop_operation_xyz
'x, y, z'
'-x, -y, -z'

loop_
_atom_site_label
_atom_site_type_symbol
_atom_site_fract_x
_atom_site_fract_y
_atom_site_fract_z
_atom_site_U_iso_or_equiv
_atom_site_adp_type
_atom_site_occupancy
_atom_site_site_symmetry_order
_atom_site_calc_flag
_atom_site_refinement_flags_posn
_atom_site_refinement_flags_adp
_atom_site_refinement_flags_occupancy
_atom_site_disorder_assembly
_atom_site_disorder_group
Pb1 Pb 0.48606(3) 0.27091(2) 0.16192(2) 0.01334(10) Uani 1 1 d . . . . .
Br1 Br 0.52532(10) 0.50284(6) 0.33301(5) 0.01942(15) Uani 1 1 d . . . . .
Br2 Br 0.500000 0.000000 0.000000 0.01840(19) Uani 1 2 d S . P . .
Br3 Br 0.98089(8) 0.28185(6) 0.15483(4) 0.01792(15) Uani 1 1 d . . . . .
Br4 Br 0.50364(10) 0.06477(6) 0.32023(5) 0.01964(15) Uani 1 1 d . . . . .
Br5 Br 0.500000 0.500000 0.000000 0.0268(2) Uani 1 2 d S . P . .
N4 N 0.1218(10) 0.2157(7) 0.4620(5) 0.0333(14) Uani 1 1 d . . . . .
H7 H 0.231725 0.188681 0.427080 0.040 Uiso 1 1 calc R U . . .
N5 N -0.1626(9) 0.3254(6) 0.5078(5) 0.0263(12) Uani 1 1 d . . . . .
H8 H -0.269787 0.382958 0.508374 0.032 Uiso 1 1 calc R U . . .
C2 C -0.0226(11) 0.3120(7) 0.4341(5) 0.0248(14) Uani 1 1 d . . . . .
H9 H -0.023593 0.360216 0.373845 0.030 Uiso 1 1 calc R U . . .
C3 C 0.0679(12) 0.1667(8) 0.5545(6) 0.0317(16) Uani 1 1 d . . . . .
H10 H 0.142357 0.099267 0.590524 0.038 Uiso 1 1 calc R U . . .
C4 C -0.1152(11) 0.2351(7) 0.5841(5) 0.0265(14) Uani 1 1 d . . . . .
H11 H -0.191995 0.223351 0.643430 0.032 Uiso 1 1 calc R U . . .
C1 C 0.0606(12) 0.2249(7) 0.8591(7) 0.061(3) Uani 0.7 1 d D . P A 1
N1 N 0.2551(12) 0.2273(8) 0.8060(6) 0.0245(17) Uani 0.7 1 d D . P A 1
H1 H 0.316194 0.148057 0.788094 0.029 Uiso 0.7 1 calc R U P A 1
H2 H 0.313593 0.307984 0.791283 0.029 Uiso 0.7 1 calc R U P A 1
N2 N -0.0693(14) 0.3466(8) 0.8681(6) 0.0255(18) Uani 0.7 1 d D . P A 1
H3 H -0.029371 0.423597 0.840819 0.031 Uiso 0.7 1 calc R U P A 1
H4 H -0.188648 0.343797 0.900978 0.031 Uiso 0.7 1 calc R U P A 1
N3 N -0.0316(15) 0.0912(8) 0.8822(8) 0.042(2) Uani 0.7 1 d D . P A 1
H5 H 0.031620 0.013007 0.863715 0.050 Uiso 0.7 1 calc R U P A 1
H6 H -0.151227 0.087829 0.914810 0.050 Uiso 0.7 1 calc R U P A 1
C1' C 0.0606(12) 0.2249(7) 0.8591(7) 0.061(3) Uani 0.3 1 d D . P B 2
N1' N 0.084(4) 0.3667(15) 0.824(2) 0.058(4) Uiso 0.3 1 d D . P B 2
H1' H 0.139790 0.377988 0.765269 0.070 Uiso 0.3 1 calc R U P B 2
H2' H 0.041958 0.440037 0.861785 0.070 Uiso 0.3 1 calc R U P B 2
N2' N -0.1664(19) 0.185(3) 0.876(2) 0.058(4) Uiso 0.3 1 d D . P B 2
H3' H -0.268602 0.244645 0.865653 0.070 Uiso 0.3 1 calc R U P B 2
H4' H -0.199306 0.102796 0.897574 0.070 Uiso 0.3 1 calc R U P B 2
N3' N 0.116(4) 0.0861(15) 0.812(2) 0.058(4) Uiso 0.3 1 d D . P B 2
H5' H 0.174312 0.079418 0.752557 0.070 Uiso 0.3 1 calc R U P B 2
H6' H 0.091641 0.010065 0.843511 0.070 Uiso 0.3 1 calc R U P B 2

loop_
_atom_site_aniso_label
_atom_site_aniso_U_11
_atom_site_aniso_U_22
_atom_site_aniso_U_33
_atom_site_aniso_U_23
_atom_site_aniso_U_13
_atom_site_aniso_U_12
Pb1 0.01018(14) 0.01447(14) 0.01563(15) 0.00211(9) 0.00163(9) 0.00106(9)
Br1 0.0214(3) 0.0180(3) 0.0190(3) -0.0006(2) 0.0034(2) 0.0036(2)
Br2 0.0170(4) 0.0196(4) 0.0182(4) 0.0000(3) 0.0020(3) -0.0005(3)
Br3 0.0104(3) 0.0206(3) 0.0226(3) 0.0007(2) 0.0018(2) 0.0014(2)
Br4 0.0217(3) 0.0184(3) 0.0204(3) 0.0053(2) 0.0051(2) 0.0061(2)
Br5 0.0283(5) 0.0308(5) 0.0213(5) 0.0113(4) -0.0056(4) -0.0085(4)
N4 0.025(3) 0.039(3) 0.034(3) -0.013(3) 0.008(3) 0.004(3)
N5 0.019(3) 0.025(3) 0.035(3) 0.001(2) 0.002(2) 0.004(2)
C2 0.027(3) 0.028(3) 0.019(3) 0.002(3) 0.002(3) -0.002(3)
C3 0.037(4) 0.029(4) 0.028(4) 0.004(3) -0.008(3) 0.008(3)
C4 0.031(4) 0.034(4) 0.016(3) 0.007(3) 0.004(3) 0.004(3)
C1 0.077(7) 0.042(5) 0.061(6) 0.006(5) -0.022(6) -0.005(5)
N1 0.048(5) 0.011(4) 0.014(4) -0.002(3) 0.002(3) 0.006(3)
N2 0.048(5) 0.022(4) 0.009(4) 0.003(3) 0.004(3) 0.024(4)
N3 0.033(5) 0.039(5) 0.050(6) -0.006(4) -0.006(4) 0.002(4)
C1' 0.077(7) 0.042(5) 0.061(6) 0.006(5) -0.022(6) -0.005(5)

loop_
_atom_type_symbol
_atom_type_description
_atom_type_scat_dispersion_real
_atom_type_scat_dispersion_imag
_atom_type_scat_source
Pb Pb -3.3944 10.1111 'International Tables Vol C Tables 4.2.6.8 and 6.1.1.4'
Br Br -0.2901 2.4595 'International Tables Vol C Tables 4.2.6.8 and 6.1.1.4'
N N 0.0061 0.0033 'International Tables Vol C Tables 4.2.6.8 and 6.1.1.4'
C C 0.0033 0.0016 'International Tables Vol C Tables 4.2.6.8 and 6.1.1.4'
H H 0.0000 0.0000 'International Tables Vol C Tables 4.2.6.8 and 6.1.1.4'

loop_
_geom_angle_atom_site_label_1
_geom_angle_atom_site_label_2
_geom_angle_atom_site_label_3
_geom_angle
_geom_angle_site_symmetry_1
_geom_angle_site_symmetry_3
Br4 Pb1 Br1 88.000(17) . .
Br4 Pb1 Br3 91.480(17) . .
Br1 Pb1 Br3 89.628(16) . .
Br4 Pb1 Br3 93.901(17) . 1_455
Br1 Pb1 Br3 90.145(16) . 1_455
Br3 Pb1 Br3 174.60(2) . 1_455
Br4 Pb1 Br5 175.904(14) . .
Br1 Pb1 Br5 89.817(13) . .
Br3 Pb1 Br5 85.038(12) . .
Br3 Pb1 Br5 89.569(12) 1_455 .
Br4 Pb1 Br2 85.322(13) . .
Br1 Pb1 Br2 171.066(14) . .
Br3 Pb1 Br2 84.626(12) . .
Br3 Pb1 Br2 96.217(12) 1_455 .
Br5 Pb1 Br2 96.478(6) . .
Pb1 Br2 Pb1 180.0 . 2_655
Pb1 Br3 Pb1 174.60(2) . 1_655
Pb1 Br5 Pb1 180.0 2_665 .
C2 N4 C3 109.6(6) . .
C2 N5 C4 111.0(6) . .
N5 C2 N4 106.9(6) . .
C4 C3 N4 107.1(6) . .
C3 C4 N5 105.4(6) . .
N1 C1 N3 118.8(7) . .
N1 C1 N2 120.9(7) . .
N3 C1 N2 118.7(7) . .
N1' C1' N3' 131.3(16) . .
N1' C1' N2' 112.2(15) . .
N3' C1' N2' 96.7(13) . .

loop_
_geom_bond_atom_site_label_1
_geom_bond_atom_site_label_2
_geom_bond_distance
_geom_bond_site_symmetry_2
Pb1 Br4 2.9240(6) .
Pb1 Br1 2.9370(6) .
Pb1 Br3 3.0035(10) .
Pb1 Br3 3.0635(10) 1_455
Pb1 Br5 3.1172(2) .
Pb1 Br2 3.1358(2) .
N4 C2 1.337(9) .
N4 C3 1.365(10) .
N5 C2 1.313(8) .
N5 C4 1.374(9) .
C3 C4 1.361(10) .
C1 N1 1.398(5) .
C1 N3 1.409(5) .
C1 N2 1.408(5) .
C1' N1' 1.439(5) .
C1' N3' 1.442(5) .
C1' N2' 1.445(5) .
